data_7128246
loop_
_publ_author_name
'Parvin, Nasrina'
'Sen, Nilanjana'
'Muhasina, Puthan Veetil'
'Tothadi, Srinu'
'Parameswaran, Pattiyil'
'Khan, Shabana'

_publ_section_title
;
 The diverse reactivity of NOBF<sub>4</sub> towards silylene, disilene,
 germylene and stannylene.
;
_journal_issue 41
_journal_name_full 'Chemical communications (Cambridge, England)'
_journal_page_first 5008
_journal_page_last 5011
_journal_paper_doi 10.1039/d1cc01034d
_journal_volume 57
_journal_year 2021
_chemical_formula_moiety 'C78 H100 B4 F6 N8 O6 P2 Sn2, 2(C7 H8), C7 H7'
_chemical_formula_sum 'C99 H123 B4 F6 N8 O6 P2 Sn2'
_chemical_formula_weight 1977.61
_space_group_crystal_system monoclinic
_space_group_IT_number 14
_space_group_name_Hall '-P 2yn'
_space_group_name_H-M_alt 'P 1 21/n 1'
_atom_sites_solution_hydrogens geom
_audit_creation_date 2021-04-10
_audit_creation_method
;
Olex2 1.2
(compiled 2018.05.29 svn.r3508 for OlexSys, GUI svn.r5506)
;
_audit_update_record
;
2021-04-11 deposited with the CCDC.	2021-04-27 downloaded from the CCDC.
;
_cell_angle_alpha 90
_cell_angle_beta 112.890(2)
_cell_angle_gamma 90
_cell_formula_units_Z 2
_cell_length_a 17.1560(8)
_cell_length_b 17.9049(9)
_cell_length_c 17.4050(8)
_cell_measurement_reflns_used 9983
_cell_measurement_temperature 100(2)
_cell_measurement_theta_max 26.35
_cell_measurement_theta_min 2.54
_cell_volume 4925.4(4)
_computing_cell_refinement 'SAINT V8.40A (?, 2016)'
_computing_data_reduction 'SAINT V8.40A (?, 2016)'
_computing_molecular_graphics 'Olex2 (Dolomanov et al., 2009)'
_computing_publication_material 'Olex2 (Dolomanov et al., 2009)'
_computing_structure_refinement 'ShelXL (Sheldrick, 2015)'
_computing_structure_solution 'SHELXT 2014/5 (Sheldrick, 2014)'
_diffrn_ambient_temperature 100.0
_diffrn_measured_fraction_theta_full 0.999
_diffrn_measured_fraction_theta_max 0.998
_diffrn_measurement_device_type 'Bruker D8 VENTURE Kappa Duo PHOTON II CPAD'
_diffrn_measurement_method '\f and \w scans'
_diffrn_radiation_type MoK\a
_diffrn_radiation_wavelength 0.71073
_diffrn_reflns_av_R_equivalents 0.0894
_diffrn_reflns_av_unetI/netI 0.0425
_diffrn_reflns_Laue_measured_fraction_full 0.999
_diffrn_reflns_Laue_measured_fraction_max 0.998
_diffrn_reflns_limit_h_max 21
_diffrn_reflns_limit_h_min -21
_diffrn_reflns_limit_k_max 22
_diffrn_reflns_limit_k_min -22
_diffrn_reflns_limit_l_max 21
_diffrn_reflns_limit_l_min -21
_diffrn_reflns_number 87249
_diffrn_reflns_point_group_measured_fraction_full 0.999
_diffrn_reflns_point_group_measured_fraction_max 0.998
_diffrn_reflns_theta_full 25.242
_diffrn_reflns_theta_max 26.423
_diffrn_reflns_theta_min 2.132
_diffrn_standards_number 0
_exptl_absorpt_coefficient_mu 0.607
_exptl_absorpt_correction_T_max 0.7454
_exptl_absorpt_correction_T_min 0.6623
_exptl_absorpt_correction_type multi-scan
_exptl_absorpt_process_details
'SADABS-2016/2 (Bruker,2016/2) was used for absorption correction. wR2(int) was 0.1031 before and 0.0767 after correction. The Ratio of minimum to maximum transmission is 0.8885. The \l/2 correction factor is Not present.'
_exptl_crystal_colour colourless
_exptl_crystal_colour_primary colourless
_exptl_crystal_density_diffrn 1.333
_exptl_crystal_description block
_exptl_crystal_F_000 2050
_exptl_crystal_size_max 0.12
_exptl_crystal_size_mid 0.11
_exptl_crystal_size_min 0.07
_refine_diff_density_max 2.991
_refine_diff_density_min -1.102
_refine_diff_density_rms 0.153
_refine_ls_extinction_method none
_refine_ls_goodness_of_fit_ref 1.157
_refine_ls_hydrogen_treatment constr
_refine_ls_matrix_type full
_refine_ls_number_parameters 610
_refine_ls_number_reflns 10098
_refine_ls_number_restraints 0
_refine_ls_restrained_S_all 1.157
_refine_ls_R_factor_all 0.1102
_refine_ls_R_factor_gt 0.0659
_refine_ls_shift/su_max 0.001
_refine_ls_shift/su_mean 0.000
_refine_ls_structure_factor_coef Fsqd
_refine_ls_weighting_details 'w=1/[\s^2^(Fo^2^)+(0.0789P)^2^+29.8481P] where P=(Fo^2^+2Fc^2^)/3'
_refine_ls_weighting_scheme calc
_refine_ls_wR_factor_gt 0.1615
_refine_ls_wR_factor_ref 0.2126
_reflns_Friedel_coverage 0.000
_reflns_number_gt 7158
_reflns_number_total 10098
_reflns_threshold_expression 'I > 2\s(I)'
_cod_data_source_file d1cc01034d2.cif
_cod_data_source_block 10
_cod_depositor_comments 'Adding full bibliography for 7128241--7128247.cif.'
_cod_database_code 7128246
_shelx_shelxl_version_number 2016/6
_shelx_space_group_comment
;
The symmetry employed for this shelxl refinement is uniquely defined
by the following loop, which should always be used as a source of
symmetry information in preference to the above space-group names.
They are only intended as comments.
;
_shelx_estimated_absorpt_t_max 0.959
_shelx_estimated_absorpt_t_min 0.931
_olex2_refinement_description
;
1. Fixed Uiso
 At 1.2 times of:
  All C(H) groups
 At 1.5 times of:
  All C(H,H,H) groups
2. Others
 Sof(C39B)=Sof(H39D)=Sof(H39E)=Sof(H39F)=Sof(C38B)=Sof(H38D)=Sof(H38E)=
 Sof(H38F)=1-FVAR(1)
 Sof(C38A)=Sof(H38A)=Sof(H38B)=Sof(H38C)=Sof(C39A)=Sof(H39A)=Sof(H39B)=
 Sof(H39C)=FVAR(1)
 Fixed Sof: C50(0.5) H50A(0.5) H50B(0.5) H50C(0.5)
3.a Ternary CH refined with riding coordinates:
 C7(H7), C11(H11)
3.b Aromatic/amide H refined with riding coordinates:
 C14(H14), C18(H18), C44(H44), C43(H43), C42(H42), C45(H45), C46(H46),
 C31(H31), C30(H30), C29(H29), C28(H28), C27(H27), C5(H5), C4(H4), C3(H3),
 C20(H20), C21(H21), C22(H22), C23(H23), C24(H24), C15(H15), C16(H16), C17(H17),
  C48(H48), C47(H47)
3.c Idealised Me refined as rotating group:
 C40(H40A,H40B,H40C), C38A(H38A,H38B,H38C), C39A(H39A,H39B,H39C), C37(H37A,
 H37B,H37C), C34(H34A,H34B,H34C), C32(H32A,H32B,H32C), C35(H35A,H35B,H35C),
 C8(H8A,H8B,H8C), C9(H9A,H9B,H9C), C12(H12A,H12B,H12C), C10(H10A,H10B,H10C),
 C50(H50A,H50B,H50C), C39B(H39D,H39E,H39F), C38B(H38D,H38E,H38F)
;
_olex2_submission_special_instructions 'No special instructions were received'

loop_
_space_group_symop_operation_xyz
'x, y, z'
'-x+1/2, y+1/2, -z+1/2'
'-x, -y, -z'
'x-1/2, -y-1/2, z-1/2'

loop_
_atom_site_label
_atom_site_type_symbol
_atom_site_fract_x
_atom_site_fract_y
_atom_site_fract_z
_atom_site_U_iso_or_equiv
_atom_site_adp_type
_atom_site_occupancy
_atom_site_site_symmetry_order
_atom_site_calc_flag
_atom_site_refinement_flags_posn
_atom_site_refinement_flags_adp
_atom_site_refinement_flags_occupancy
_atom_site_disorder_assembly
_atom_site_disorder_group
Sn1 Sn 0.46138(3) 0.43585(2) 0.92125(2) 0.03027(15) Uani 1 1 d . . . . .
P1 P 0.57206(10) 0.51953(8) 0.75289(9) 0.0280(3) Uani 1 1 d . . . . .
N2 N 0.3862(3) 0.3380(3) 0.8986(3) 0.0331(11) Uani 1 1 d . . . . .
N1 N 0.3276(3) 0.4505(3) 0.8710(3) 0.0327(11) Uani 1 1 d . . . . .
F3 F 0.5706(2) 0.38640(19) 0.9618(2) 0.0359(8) Uani 1 1 d . . . . .
O1 O 0.5269(3) 0.5396(2) 0.9561(2) 0.0291(9) Uani 1 1 d . . . . .
O3 O 0.6272(3) 0.6103(2) 0.9196(2) 0.0323(9) Uani 1 1 d . . . . .
F2 F 0.5868(3) 0.7016(2) 0.8165(2) 0.0408(9) Uani 1 1 d . . . . .
F1 F 0.7267(2) 0.6757(2) 0.8846(2) 0.0396(9) Uani 1 1 d . . . . .
O2 O 0.4712(3) 0.4624(2) 0.8117(2) 0.0319(9) Uani 1 1 d . . . . .
N4 N 0.6423(3) 0.5856(3) 0.7830(3) 0.0285(10) Uani 1 1 d . . . . .
C19 C 0.6129(4) 0.4320(3) 0.7345(4) 0.0286(12) Uani 1 1 d . . . . .
N3 N 0.5431(3) 0.5119(3) 0.8318(3) 0.0305(11) Uani 1 1 d . . . . .
C13 C 0.4753(4) 0.5387(3) 0.6645(4) 0.0309(12) Uani 1 1 d . . . . .
C14 C 0.4371(4) 0.4896(4) 0.5991(4) 0.0365(14) Uani 1 1 d . . . . .
H14 H 0.464595 0.443955 0.597277 0.044 Uiso 1 1 calc R . . . .
C18 C 0.4332(4) 0.6047(4) 0.6687(4) 0.0374(14) Uani 1 1 d . . . . .
H18 H 0.457066 0.637794 0.714599 0.045 Uiso 1 1 calc R . . . .
C44 C 0.2658(11) 0.8148(9) 0.9273(10) 0.109(5) Uani 1 1 d . . . . .
H44 H 0.313551 0.845814 0.936617 0.131 Uiso 1 1 calc R . . . .
C43 C 0.2756(8) 0.7488(8) 0.9662(7) 0.091(4) Uani 1 1 d . . . . .
H43 H 0.330373 0.732673 1.002305 0.109 Uiso 1 1 calc R . . . .
C42 C 0.2046(7) 0.7033(7) 0.9535(6) 0.078(3) Uani 1 1 d . . . . .
H42 H 0.210693 0.656659 0.981192 0.094 Uiso 1 1 calc R . . . .
C41 C 0.1271(7) 0.7279(8) 0.9007(7) 0.092(4) Uani 1 1 d . . . . .
C40 C 0.0503(9) 0.6808(11) 0.8847(11) 0.150(8) Uani 1 1 d . . . . .
H40A H 0.066265 0.627922 0.890411 0.225 Uiso 1 1 calc GR . . . .
H40B H 0.008770 0.690179 0.828036 0.225 Uiso 1 1 calc GR . . . .
H40C H 0.025433 0.693490 0.925054 0.225 Uiso 1 1 calc GR . . . .
C45 C 0.1837(13) 0.8386(9) 0.8720(9) 0.114(5) Uani 1 1 d . . . . .
H45 H 0.177399 0.884829 0.843354 0.137 Uiso 1 1 calc R . . . .
C46 C 0.1159(10) 0.7968(9) 0.8600(8) 0.100(4) Uani 1 1 d . . . . .
H46 H 0.061001 0.813390 0.824689 0.120 Uiso 1 1 calc R . . . .
C25 C 0.3143(4) 0.3763(4) 0.8717(4) 0.0352(14) Uani 1 1 d . . . . .
C36 C 0.2703(5) 0.5117(4) 0.8250(6) 0.060(2) Uani 1 1 d . . . . .
C38A C 0.2526(9) 0.4957(7) 0.7253(7) 0.046(4) Uani 0.597(18) 1 d . . P A 1
H38A H 0.305874 0.500176 0.717201 0.068 Uiso 0.597(18) 1 calc GR . P A 1
H38B H 0.211921 0.532358 0.690077 0.068 Uiso 0.597(18) 1 calc GR . P A 1
H38C H 0.229703 0.445285 0.709934 0.068 Uiso 0.597(18) 1 calc GR . P A 1
C39A C 0.1909(8) 0.5195(7) 0.8328(9) 0.050(4) Uani 0.597(18) 1 d . . P A 1
H39A H 0.154652 0.476821 0.806443 0.075 Uiso 0.597(18) 1 calc GR . P A 1
H39B H 0.163361 0.565768 0.805410 0.075 Uiso 0.597(18) 1 calc GR . P A 1
H39C H 0.200112 0.521425 0.892024 0.075 Uiso 0.597(18) 1 calc GR . P A 1
C37 C 0.3207(5) 0.5815(4) 0.8382(5) 0.0474(17) Uani 1 1 d . . . . .
H37A H 0.345668 0.593249 0.897903 0.071 Uiso 1 1 calc GR . . . .
H37B H 0.283861 0.622555 0.807909 0.071 Uiso 1 1 calc GR . . . .
H37C H 0.365879 0.574587 0.817624 0.071 Uiso 1 1 calc GR . . . .
C26 C 0.2266(4) 0.3453(4) 0.8464(4) 0.0374(14) Uani 1 1 d . . . . .
C31 C 0.1836(5) 0.3150(4) 0.7665(4) 0.0448(16) Uani 1 1 d . . . . .
H31 H 0.211358 0.310012 0.729039 0.054 Uiso 1 1 calc R . . . .
C30 C 0.1010(5) 0.2926(4) 0.7433(5) 0.0491(18) Uani 1 1 d . . . . .
H30 H 0.071602 0.272078 0.689364 0.059 Uiso 1 1 calc R . . . .
C29 C 0.0601(5) 0.2998(4) 0.7978(5) 0.0503(18) Uani 1 1 d . . . . .
H29 H 0.002243 0.286285 0.780520 0.060 Uiso 1 1 calc R . . . .
C28 C 0.1042(5) 0.3266(4) 0.8775(5) 0.0481(17) Uani 1 1 d . . . . .
H28 H 0.077035 0.329307 0.915691 0.058 Uiso 1 1 calc R . . . .
C27 C 0.1871(4) 0.3496(4) 0.9021(4) 0.0428(16) Uani 1 1 d . . . . .
H27 H 0.216808 0.368342 0.956823 0.051 Uiso 1 1 calc R . . . .
C33 C 0.4053(5) 0.2569(3) 0.9191(4) 0.0398(15) Uani 1 1 d . . . . .
C34 C 0.4465(8) 0.2299(6) 0.8600(7) 0.089(3) Uani 1 1 d . . . . .
H34A H 0.404316 0.229990 0.802534 0.133 Uiso 1 1 calc GR . . . .
H34B H 0.468296 0.179162 0.875486 0.133 Uiso 1 1 calc GR . . . .
H34C H 0.493189 0.263394 0.864181 0.133 Uiso 1 1 calc GR . . . .
C32 C 0.3345(6) 0.2094(6) 0.9160(8) 0.088(4) Uani 1 1 d . . . . .
H32A H 0.306882 0.231530 0.950377 0.132 Uiso 1 1 calc GR . . . .
H32B H 0.355747 0.159612 0.937305 0.132 Uiso 1 1 calc GR . . . .
H32C H 0.293580 0.205338 0.858201 0.132 Uiso 1 1 calc GR . . . .
C35 C 0.4741(6) 0.2531(5) 1.0082(5) 0.059(2) Uani 1 1 d . . . . .
H35A H 0.519675 0.288254 1.013258 0.088 Uiso 1 1 calc GR . . . .
H35B H 0.497081 0.202344 1.019521 0.088 Uiso 1 1 calc GR . . . .
H35C H 0.449352 0.266383 1.048506 0.088 Uiso 1 1 calc GR . . . .
B1 B 0.5686(4) 0.5583(4) 0.9059(4) 0.0271(13) Uani 1 1 d . . . . .
B2 B 0.6463(5) 0.6446(4) 0.8521(4) 0.0329(15) Uani 1 1 d . . . . .
C1 C 0.7026(4) 0.5917(3) 0.7439(4) 0.0330(13) Uani 1 1 d . . . . .
C6 C 0.6804(4) 0.6329(3) 0.6686(4) 0.0355(14) Uani 1 1 d . . . . .
C7 C 0.5994(4) 0.6769(4) 0.6308(4) 0.0382(15) Uani 1 1 d . . . . .
H7 H 0.565988 0.668182 0.665897 0.046 Uiso 1 1 calc R . . . .
C8 C 0.5436(5) 0.6532(4) 0.5405(4) 0.0472(17) Uani 1 1 d . . . . .
H8A H 0.574286 0.662293 0.504266 0.071 Uiso 1 1 calc GR . . . .
H8B H 0.491163 0.682442 0.520635 0.071 Uiso 1 1 calc GR . . . .
H8C H 0.530028 0.600002 0.539573 0.071 Uiso 1 1 calc GR . . . .
C9 C 0.6179(5) 0.7604(4) 0.6329(4) 0.0432(16) Uani 1 1 d . . . . .
H9A H 0.646524 0.776726 0.690882 0.065 Uiso 1 1 calc GR . . . .
H9B H 0.564597 0.787853 0.606665 0.065 Uiso 1 1 calc GR . . . .
H9C H 0.654293 0.770245 0.602428 0.065 Uiso 1 1 calc GR . . . .
C5 C 0.7383(5) 0.6346(4) 0.6306(4) 0.0429(16) Uani 1 1 d . . . . .
H5 H 0.724136 0.660766 0.579448 0.052 Uiso 1 1 calc R . . . .
C4 C 0.8160(5) 0.5994(4) 0.6653(5) 0.0512(19) Uani 1 1 d . . . . .
H4 H 0.853895 0.600247 0.637459 0.061 Uiso 1 1 calc R . . . .
C3 C 0.8379(5) 0.5631(4) 0.7407(5) 0.0458(17) Uani 1 1 d . . . . .
H3 H 0.892136 0.540521 0.765345 0.055 Uiso 1 1 calc R . . . .
C2 C 0.7829(4) 0.5586(4) 0.7816(4) 0.0379(14) Uani 1 1 d . . . . .
C11 C 0.8116(5) 0.5200(4) 0.8664(5) 0.0442(16) Uani 1 1 d . . . . .
H11 H 0.762565 0.518409 0.883752 0.053 Uiso 1 1 calc R . . . .
C12 C 0.8406(5) 0.4400(4) 0.8625(6) 0.055(2) Uani 1 1 d . . . . .
H12A H 0.794761 0.412000 0.820196 0.082 Uiso 1 1 calc GR . . . .
H12B H 0.855244 0.416052 0.917007 0.082 Uiso 1 1 calc GR . . . .
H12C H 0.890248 0.440441 0.847878 0.082 Uiso 1 1 calc GR . . . .
C10 C 0.8830(5) 0.5644(5) 0.9320(5) 0.0536(19) Uani 1 1 d . . . . .
H10A H 0.932080 0.565984 0.916466 0.080 Uiso 1 1 calc GR . . . .
H10B H 0.898900 0.540118 0.986439 0.080 Uiso 1 1 calc GR . . . .
H10C H 0.863572 0.615341 0.934988 0.080 Uiso 1 1 calc GR . . . .
C20 C 0.6223(4) 0.3749(3) 0.7916(4) 0.0367(14) Uani 1 1 d . . . . .
H20 H 0.610138 0.383284 0.839694 0.044 Uiso 1 1 calc R . . . .
C21 C 0.6501(5) 0.3048(4) 0.7769(5) 0.0442(16) Uani 1 1 d . . . . .
H21 H 0.654716 0.264713 0.814268 0.053 Uiso 1 1 calc R . . . .
C22 C 0.6708(5) 0.2934(4) 0.7083(5) 0.0444(16) Uani 1 1 d . . . . .
H22 H 0.690342 0.245914 0.699165 0.053 Uiso 1 1 calc R . . . .
C23 C 0.6629(5) 0.3516(4) 0.6531(5) 0.0464(17) Uani 1 1 d . . . . .
H23 H 0.677192 0.343756 0.606215 0.056 Uiso 1 1 calc R . . . .
C24 C 0.6344(4) 0.4210(4) 0.6657(4) 0.0380(14) Uani 1 1 d . . . . .
H24 H 0.629489 0.460789 0.628004 0.046 Uiso 1 1 calc R . . . .
C15 C 0.3599(5) 0.5058(4) 0.5367(4) 0.0427(16) Uani 1 1 d . . . . .
H15 H 0.334817 0.472187 0.491427 0.051 Uiso 1 1 calc R . . . .
C16 C 0.3195(5) 0.5711(4) 0.5407(4) 0.0467(17) Uani 1 1 d . . . . .
H16 H 0.265580 0.582111 0.498736 0.056 Uiso 1 1 calc R . . . .
C17 C 0.3567(4) 0.6209(4) 0.6052(4) 0.0437(16) Uani 1 1 d . . . . .
H17 H 0.329244 0.666862 0.605810 0.052 Uiso 1 1 calc R . . . .
C49 C 0.0359(8) 0.5288(7) 0.4443(9) 0.100(4) Uani 1 1 d . . . . .
C48 C -0.0481(9) 0.5431(9) 0.4312(9) 0.113(5) Uani 1 1 d . . . . .
H48 H -0.081655 0.572328 0.384455 0.136 Uiso 1 1 calc R . . . .
C47 C -0.0856(10) 0.5148(8) 0.4866(10) 0.119(5) Uani 1 1 d . . . . .
H47 H -0.142970 0.525350 0.476651 0.143 Uiso 1 1 calc R . . . .
C50 C 0.0677(16) 0.5647(14) 0.3818(16) 0.095(7) Uani 0.5 1 d . . P . .
H50A H 0.023270 0.561888 0.325575 0.143 Uiso 0.5 1 calc GR . P . .
H50B H 0.118021 0.537929 0.382966 0.143 Uiso 0.5 1 calc GR . P . .
H50C H 0.082148 0.617072 0.396862 0.143 Uiso 0.5 1 calc GR . P . .
C39B C 0.2362(14) 0.5319(12) 0.9110(18) 0.065(8) Uani 0.403(18) 1 d . . P A 2
H39D H 0.207718 0.488006 0.921568 0.097 Uiso 0.403(18) 1 calc GR . P A 2
H39E H 0.197050 0.574356 0.895809 0.097 Uiso 0.403(18) 1 calc GR . P A 2
H39F H 0.285725 0.544150 0.961502 0.097 Uiso 0.403(18) 1 calc GR . P A 2
C38B C 0.1917(17) 0.4957(14) 0.7610(18) 0.089(12) Uani 0.403(18) 1 d . . P A 2
H38D H 0.200159 0.463415 0.719463 0.134 Uiso 0.403(18) 1 calc GR . P A 2
H38E H 0.164564 0.542315 0.734478 0.134 Uiso 0.403(18) 1 calc GR . P A 2
H38F H 0.155503 0.470115 0.784576 0.134 Uiso 0.403(18) 1 calc GR . P A 2

loop_
_atom_site_aniso_label
_atom_site_aniso_U_11
_atom_site_aniso_U_22
_atom_site_aniso_U_33
_atom_site_aniso_U_23
_atom_site_aniso_U_13
_atom_site_aniso_U_12
Sn1 0.0411(3) 0.0270(2) 0.0223(2) -0.00260(15) 0.01183(17) -0.00533(17)
P1 0.0382(8) 0.0259(7) 0.0202(7) -0.0024(5) 0.0117(6) -0.0036(6)
N2 0.042(3) 0.031(3) 0.026(2) -0.001(2) 0.013(2) -0.006(2)
N1 0.038(3) 0.034(3) 0.026(2) -0.005(2) 0.012(2) -0.001(2)
F3 0.046(2) 0.0278(17) 0.0339(18) -0.0017(14) 0.0151(16) -0.0046(15)
O1 0.040(2) 0.027(2) 0.0191(18) -0.0011(15) 0.0103(17) -0.0047(17)
O3 0.045(2) 0.029(2) 0.023(2) -0.0042(16) 0.0123(18) -0.0085(18)
F2 0.061(2) 0.0324(19) 0.0269(18) -0.0004(15) 0.0148(17) 0.0047(17)
F1 0.050(2) 0.038(2) 0.0314(18) -0.0079(15) 0.0160(17) -0.0176(17)
O2 0.041(2) 0.031(2) 0.024(2) -0.0073(17) 0.0122(18) -0.0125(18)
N4 0.030(3) 0.031(3) 0.025(2) -0.0009(19) 0.011(2) -0.002(2)
C19 0.035(3) 0.025(3) 0.026(3) -0.002(2) 0.012(2) -0.002(2)
N3 0.045(3) 0.025(2) 0.023(2) -0.0061(19) 0.015(2) -0.009(2)
C13 0.034(3) 0.032(3) 0.025(3) -0.001(2) 0.010(2) -0.005(2)
C14 0.039(3) 0.042(4) 0.028(3) -0.004(3) 0.013(3) -0.006(3)
C18 0.046(4) 0.034(3) 0.030(3) 0.000(3) 0.013(3) 0.002(3)
C44 0.143(13) 0.117(11) 0.122(11) -0.047(9) 0.111(11) -0.033(10)
C43 0.099(9) 0.121(11) 0.070(7) -0.021(7) 0.052(6) 0.019(8)
C42 0.074(7) 0.101(8) 0.068(6) -0.006(6) 0.037(5) 0.014(6)
C41 0.077(7) 0.127(11) 0.063(6) -0.034(7) 0.018(5) 0.037(7)
C40 0.082(9) 0.215(19) 0.152(14) -0.100(14) 0.042(9) -0.023(11)
C45 0.159(15) 0.121(12) 0.099(10) 0.012(9) 0.091(11) 0.052(12)
C46 0.122(11) 0.118(11) 0.074(8) -0.004(8) 0.054(8) 0.042(9)
C25 0.053(4) 0.037(3) 0.019(3) -0.005(2) 0.017(3) -0.005(3)
C36 0.041(4) 0.038(4) 0.077(6) 0.000(4) -0.004(4) 0.003(3)
C38A 0.062(9) 0.037(6) 0.029(6) 0.002(5) 0.009(5) -0.006(6)
C39A 0.049(8) 0.037(7) 0.061(10) 0.005(6) 0.018(7) 0.004(5)
C37 0.050(4) 0.037(4) 0.054(4) 0.005(3) 0.019(4) 0.004(3)
C26 0.042(4) 0.036(3) 0.030(3) -0.005(3) 0.010(3) -0.007(3)
C31 0.059(4) 0.042(4) 0.032(3) -0.002(3) 0.016(3) -0.012(3)
C30 0.052(4) 0.045(4) 0.038(4) -0.005(3) 0.004(3) -0.022(3)
C29 0.043(4) 0.047(4) 0.053(4) -0.003(3) 0.011(3) -0.013(3)
C28 0.045(4) 0.055(4) 0.043(4) -0.012(3) 0.016(3) -0.012(3)
C27 0.041(4) 0.050(4) 0.034(3) -0.008(3) 0.011(3) -0.012(3)
C33 0.061(4) 0.025(3) 0.036(3) 0.002(3) 0.022(3) -0.003(3)
C34 0.144(11) 0.059(6) 0.083(7) -0.001(5) 0.064(7) 0.022(6)
C32 0.070(6) 0.055(6) 0.112(9) 0.019(6) 0.007(6) -0.014(5)
C35 0.070(5) 0.047(4) 0.063(5) 0.011(4) 0.029(4) 0.001(4)
B1 0.030(3) 0.024(3) 0.025(3) 0.000(2) 0.009(3) -0.001(3)
B2 0.046(4) 0.034(4) 0.016(3) -0.002(3) 0.010(3) -0.005(3)
C1 0.045(4) 0.029(3) 0.029(3) -0.009(2) 0.020(3) -0.013(3)
C6 0.049(4) 0.031(3) 0.030(3) -0.005(2) 0.020(3) -0.011(3)
C7 0.051(4) 0.041(4) 0.024(3) 0.001(3) 0.017(3) -0.011(3)
C8 0.053(4) 0.057(4) 0.029(3) -0.005(3) 0.012(3) -0.016(4)
C9 0.053(4) 0.034(3) 0.043(4) 0.008(3) 0.019(3) -0.003(3)
C5 0.058(4) 0.042(4) 0.035(3) -0.006(3) 0.025(3) -0.012(3)
C4 0.069(5) 0.047(4) 0.054(4) -0.020(4) 0.042(4) -0.022(4)
C3 0.050(4) 0.040(4) 0.056(4) -0.009(3) 0.029(4) -0.006(3)
C2 0.038(3) 0.037(3) 0.039(3) -0.005(3) 0.016(3) -0.005(3)
C11 0.040(4) 0.046(4) 0.047(4) 0.005(3) 0.018(3) -0.002(3)
C12 0.042(4) 0.039(4) 0.069(5) 0.001(4) 0.006(4) 0.002(3)
C10 0.053(4) 0.055(5) 0.047(4) -0.003(4) 0.013(4) -0.005(4)
C20 0.043(4) 0.029(3) 0.034(3) -0.003(3) 0.012(3) -0.002(3)
C21 0.054(4) 0.029(3) 0.050(4) 0.001(3) 0.020(3) 0.006(3)
C22 0.046(4) 0.032(3) 0.052(4) -0.012(3) 0.015(3) 0.002(3)
C23 0.050(4) 0.048(4) 0.042(4) -0.012(3) 0.019(3) 0.004(3)
C24 0.045(4) 0.040(4) 0.026(3) -0.006(3) 0.010(3) 0.000(3)
C15 0.047(4) 0.046(4) 0.033(3) -0.006(3) 0.013(3) -0.008(3)
C16 0.041(4) 0.052(4) 0.035(4) 0.005(3) 0.001(3) -0.001(3)
C17 0.043(4) 0.043(4) 0.040(4) 0.001(3) 0.011(3) 0.011(3)
C49 0.089(9) 0.075(7) 0.099(9) -0.002(7) -0.003(7) 0.005(6)
C48 0.088(9) 0.104(10) 0.106(11) 0.013(8) -0.008(8) 0.001(8)
C47 0.106(10) 0.097(10) 0.136(13) 0.026(9) 0.027(10) -0.004(8)
C50 0.094(17) 0.099(18) 0.093(17) -0.011(14) 0.037(14) 0.027(14)
C39B 0.051(13) 0.042(11) 0.11(2) -0.003(12) 0.042(14) -0.001(9)
C38B 0.068(17) 0.058(14) 0.09(2) 0.014(14) -0.026(15) 0.011(12)

loop_
_atom_type_symbol
_atom_type_description
_atom_type_scat_dispersion_real
_atom_type_scat_dispersion_imag
_atom_type_scat_source
C C 0.0033 0.0016 'International Tables Vol C Tables 4.2.6.8 and 6.1.1.4'
H H 0.0000 0.0000 'International Tables Vol C Tables 4.2.6.8 and 6.1.1.4'
B B 0.0013 0.0007 'International Tables Vol C Tables 4.2.6.8 and 6.1.1.4'
F F 0.0171 0.0103 'International Tables Vol C Tables 4.2.6.8 and 6.1.1.4'
N N 0.0061 0.0033 'International Tables Vol C Tables 4.2.6.8 and 6.1.1.4'
O O 0.0106 0.0060 'International Tables Vol C Tables 4.2.6.8 and 6.1.1.4'
P P 0.1023 0.0942 'International Tables Vol C Tables 4.2.6.8 and 6.1.1.4'
Sn Sn -0.6537 1.4246 'International Tables Vol C Tables 4.2.6.8 and 6.1.1.4'

loop_
_geom_angle_atom_site_label_1
_geom_angle_atom_site_label_2
_geom_angle_atom_site_label_3
_geom_angle
_geom_angle_site_symmetry_1
_geom_angle_site_symmetry_3
_geom_angle_publ_flag
N2 Sn1 N1 62.9(2) . . ?
N2 Sn1 O1 171.00(18) . . ?
N2 Sn1 C25 31.2(2) . . ?
N1 Sn1 O1 111.95(18) . . ?
N1 Sn1 C25 31.8(2) . . ?
F3 Sn1 N2 97.00(18) . . ?
F3 Sn1 N1 159.91(17) . . ?
F3 Sn1 O1 88.09(15) . . ?
F3 Sn1 O1 91.63(15) . 3_667 ?
F3 Sn1 O2 91.57(16) . . ?
F3 Sn1 C25 128.21(19) . . ?
O1 Sn1 N2 99.88(17) 3_667 . ?
O1 Sn1 N1 93.06(18) 3_667 . ?
O1 Sn1 O1 72.46(17) 3_667 . ?
O1 Sn1 C25 143.06(19) . . ?
O1 Sn1 C25 96.94(17) 3_667 . ?
O2 Sn1 N2 106.56(17) . . ?
O2 Sn1 N1 93.14(18) . . ?
O2 Sn1 O1 80.61(15) . . ?
O2 Sn1 O1 152.75(16) . 3_667 ?
O2 Sn1 C25 102.22(17) . . ?
N4 P1 C19 113.7(3) . . ?
N4 P1 N3 102.7(2) . . ?
N4 P1 C13 117.2(3) . . ?
C19 P1 C13 107.9(3) . . ?
N3 P1 C19 110.1(3) . . ?
N3 P1 C13 104.6(3) . . ?
C25 N2 Sn1 93.0(4) . . ?
C25 N2 C33 132.2(6) . . ?
C33 N2 Sn1 134.0(4) . . ?
C25 N1 Sn1 92.0(4) . . ?
C25 N1 C36 130.9(6) . . ?
C36 N1 Sn1 134.0(5) . . ?
Sn1 O1 Sn1 107.54(17) 3_667 . ?
B1 O1 Sn1 112.2(3) . . ?
B1 O1 Sn1 136.7(4) . 3_667 ?
B1 O3 B2 122.6(5) . . ?
N3 O2 Sn1 106.8(3) . . ?
B2 N4 P1 122.7(4) . . ?
C1 N4 P1 118.6(4) . . ?
C1 N4 B2 118.6(5) . . ?
C20 C19 P1 117.4(5) . . ?
C20 C19 C24 120.8(6) . . ?
C24 C19 P1 121.8(5) . . ?
O2 N3 P1 110.9(3) . . ?
O2 N3 B1 120.0(5) . . ?
B1 N3 P1 127.7(4) . . ?
C14 C13 P1 124.3(5) . . ?
C14 C13 C18 119.3(6) . . ?
C18 C13 P1 116.0(5) . . ?
C15 C14 C13 121.1(7) . . ?
C17 C18 C13 119.0(6) . . ?
C43 C44 C45 120.1(14) . . ?
C44 C43 C42 120.0(13) . . ?
C41 C42 C43 118.4(13) . . ?
C42 C41 C40 120.1(15) . . ?
C42 C41 C46 122.2(14) . . ?
C46 C41 C40 117.7(13) . . ?
C46 C45 C44 120.7(15) . . ?
C45 C46 C41 118.5(14) . . ?
N2 C25 Sn1 55.8(3) . . ?
N2 C25 N1 112.0(6) . . ?
N2 C25 C26 126.8(6) . . ?
N1 C25 Sn1 56.3(3) . . ?
N1 C25 C26 121.1(6) . . ?
C26 C25 Sn1 176.0(4) . . ?
N1 C36 C38A 104.4(7) . . ?
N1 C36 C37 108.3(6) . . ?
N1 C36 C39B 93.5(9) . . ?
C39A C36 N1 118.6(9) . . ?
C39A C36 C38A 108.8(9) . . ?
C39A C36 C37 115.0(8) . . ?
C37 C36 C38A 99.5(8) . . ?
C37 C36 C39B 93.4(9) . . ?
C38B C36 N1 120.5(12) . . ?
C38B C36 C37 128.0(13) . . ?
C38B C36 C39B 100.0(18) . . ?
C31 C26 C25 120.9(6) . . ?
C27 C26 C25 118.8(6) . . ?
C27 C26 C31 120.2(6) . . ?
C30 C31 C26 119.3(7) . . ?
C31 C30 C29 120.6(7) . . ?
C28 C29 C30 119.6(7) . . ?
C27 C28 C29 120.7(7) . . ?
C28 C27 C26 119.5(6) . . ?
N2 C33 C34 105.1(6) . . ?
N2 C33 C35 107.0(5) . . ?
C34 C33 C35 106.7(7) . . ?
C32 C33 N2 116.9(7) . . ?
C32 C33 C34 112.5(8) . . ?
C32 C33 C35 108.1(7) . . ?
O1 B1 N3 112.1(5) . . ?
O3 B1 O1 127.2(5) . . ?
O3 B1 N3 120.7(5) . . ?
O3 B2 N4 111.8(5) . . ?
F2 B2 O3 107.7(5) . . ?
F2 B2 N4 109.9(5) . . ?
F1 B2 O3 109.7(5) . . ?
F1 B2 F2 109.0(5) . . ?
F1 B2 N4 108.7(5) . . ?
C6 C1 N4 119.3(6) . . ?
C2 C1 N4 119.9(6) . . ?
C2 C1 C6 120.8(6) . . ?
C1 C6 C7 123.0(6) . . ?
C5 C6 C1 117.7(6) . . ?
C5 C6 C7 119.2(6) . . ?
C6 C7 C8 113.6(6) . . ?
C6 C7 C9 110.8(6) . . ?
C9 C7 C8 109.5(6) . . ?
C4 C5 C6 121.8(7) . . ?
C3 C4 C5 119.3(7) . . ?
C4 C3 C2 121.8(7) . . ?
C1 C2 C11 122.1(6) . . ?
C3 C2 C1 118.3(6) . . ?
C3 C2 C11 119.5(6) . . ?
C2 C11 C12 111.7(6) . . ?
C2 C11 C10 110.5(6) . . ?
C12 C11 C10 109.9(6) . . ?
C19 C20 C21 118.8(6) . . ?
C22 C21 C20 120.5(7) . . ?
C21 C22 C23 119.8(6) . . ?
C24 C23 C22 120.7(7) . . ?
C23 C24 C19 119.3(6) . . ?
C16 C15 C14 119.1(6) . . ?
C15 C16 C17 120.6(7) . . ?
C18 C17 C16 120.7(7) . . ?
C48 C49 C47 119.1(15) . 3_566 ?
C48 C49 C50 115.9(14) . . ?
C47 C49 C50 125.0(16) 3_566 . ?
C49 C48 C47 121.8(13) . . ?
C49 C47 C48 119.1(15) 3_566 . ?

loop_
_geom_bond_atom_site_label_1
_geom_bond_atom_site_label_2
_geom_bond_distance
_geom_bond_site_symmetry_2
_geom_bond_publ_flag
Sn1 N2 2.120(5) . ?
Sn1 N1 2.130(5) . ?
Sn1 F3 1.941(4) . ?
Sn1 O1 2.110(4) 3_667 ?
Sn1 O1 2.134(4) . ?
Sn1 O2 2.035(4) . ?
Sn1 C25 2.560(7) . ?
P1 N4 1.623(5) . ?
P1 C19 1.795(6) . ?
P1 N3 1.638(5) . ?
P1 C13 1.803(6) . ?
N2 C25 1.328(9) . ?
N2 C33 1.499(8) . ?
N1 C25 1.348(8) . ?
N1 C36 1.482(9) . ?
O1 B1 1.370(8) . ?
O3 B1 1.322(8) . ?
O3 B2 1.472(8) . ?
F2 B2 1.406(8) . ?
F1 B2 1.388(8) . ?
O2 N3 1.447(6) . ?
N4 B2 1.581(8) . ?
N4 C1 1.448(7) . ?
C19 C20 1.391(8) . ?
C19 C24 1.397(9) . ?
N3 B1 1.451(8) . ?
C13 C14 1.385(8) . ?
C13 C18 1.401(9) . ?
C14 C15 1.379(9) . ?
C18 C17 1.379(9) . ?
C44 C43 1.339(19) . ?
C44 C45 1.43(2) . ?
C43 C42 1.409(17) . ?
C42 C41 1.362(14) . ?
C41 C40 1.497(19) . ?
C41 C46 1.398(18) . ?
C45 C46 1.33(2) . ?
C25 C26 1.501(9) . ?
C36 C38A 1.667(15) . ?
C36 C39A 1.428(16) . ?
C36 C37 1.485(10) . ?
C36 C39B 1.84(3) . ?
C36 C38B 1.40(2) . ?
C26 C31 1.404(9) . ?
C26 C27 1.384(9) . ?
C31 C30 1.373(10) . ?
C30 C29 1.389(11) . ?
C29 C28 1.381(10) . ?
C28 C27 1.379(10) . ?
C33 C34 1.535(12) . ?
C33 C32 1.467(12) . ?
C33 C35 1.543(11) . ?
C1 C6 1.421(9) . ?
C1 C2 1.405(10) . ?
C6 C7 1.508(10) . ?
C6 C5 1.391(9) . ?
C7 C8 1.547(9) . ?
C7 C9 1.525(9) . ?
C5 C4 1.382(11) . ?
C4 C3 1.380(11) . ?
C3 C2 1.388(10) . ?
C2 C11 1.526(10) . ?
C11 C12 1.527(10) . ?
C11 C10 1.531(10) . ?
C20 C21 1.401(9) . ?
C21 C22 1.387(10) . ?
C22 C23 1.388(11) . ?
C23 C24 1.384(9) . ?
C15 C16 1.376(10) . ?
C16 C17 1.380(10) . ?
C49 C48 1.392(19) . ?
C49 C47 1.407(18) 3_566 ?
C49 C50 1.54(3) . ?
C48 C47 1.44(2) . ?

loop_
_geom_torsion_atom_site_label_1
_geom_torsion_atom_site_label_2
_geom_torsion_atom_site_label_3
_geom_torsion_atom_site_label_4
_geom_torsion
_geom_torsion_site_symmetry_1
_geom_torsion_site_symmetry_2
_geom_torsion_site_symmetry_3
_geom_torsion_site_symmetry_4
_geom_torsion_publ_flag
Sn1 N2 C25 N1 2.0(5) . . . . ?
Sn1 N2 C25 C26 -176.4(5) . . . . ?
Sn1 N2 C33 C34 -73.1(8) . . . . ?
Sn1 N2 C33 C32 161.3(7) . . . . ?
Sn1 N2 C33 C35 40.1(8) . . . . ?
Sn1 N1 C25 N2 -2.0(5) . . . . ?
Sn1 N1 C25 C26 176.5(5) . . . . ?
Sn1 N1 C36 C38A 87.0(8) . . . . ?
Sn1 N1 C36 C39A -151.7(8) . . . . ?
Sn1 N1 C36 C37 -18.3(11) . . . . ?
Sn1 N1 C36 C39B -113.0(9) . . . . ?
Sn1 N1 C36 C38B 143.3(19) . . . . ?
Sn1 O1 B1 O3 -10.8(10) 3_667 . . . ?
Sn1 O1 B1 O3 -166.0(5) . . . . ?
Sn1 O1 B1 N3 167.7(4) 3_667 . . . ?
Sn1 O1 B1 N3 12.5(6) . . . . ?
Sn1 O2 N3 P1 165.2(3) . . . . ?
Sn1 O2 N3 B1 -27.2(6) . . . . ?
P1 N4 B2 O3 38.1(7) . . . . ?
P1 N4 B2 F2 -81.5(6) . . . . ?
P1 N4 B2 F1 159.4(4) . . . . ?
P1 N4 C1 C6 86.0(6) . . . . ?
P1 N4 C1 C2 -95.5(6) . . . . ?
P1 C19 C20 C21 176.9(5) . . . . ?
P1 C19 C24 C23 -177.8(5) . . . . ?
P1 N3 B1 O1 175.2(4) . . . . ?
P1 N3 B1 O3 -6.2(9) . . . . ?
P1 C13 C14 C15 175.1(5) . . . . ?
P1 C13 C18 C17 -176.7(5) . . . . ?
N2 C25 C26 C31 -81.5(9) . . . . ?
N2 C25 C26 C27 101.1(8) . . . . ?
N1 C25 C26 C31 100.3(8) . . . . ?
N1 C25 C26 C27 -77.1(8) . . . . ?
O2 N3 B1 O1 9.8(8) . . . . ?
O2 N3 B1 O3 -171.5(5) . . . . ?
N4 P1 C19 C20 108.3(5) . . . . ?
N4 P1 C19 C24 -71.8(6) . . . . ?
N4 P1 N3 O2 171.8(4) . . . . ?
N4 P1 N3 B1 5.3(6) . . . . ?
N4 P1 C13 C14 135.7(5) . . . . ?
N4 P1 C13 C18 -51.3(6) . . . . ?
N4 C1 C6 C7 5.7(9) . . . . ?
N4 C1 C6 C5 -177.1(5) . . . . ?
N4 C1 C2 C3 177.6(6) . . . . ?
N4 C1 C2 C11 -4.1(9) . . . . ?
C19 P1 N4 B2 -140.7(5) . . . . ?
C19 P1 N4 C1 40.5(5) . . . . ?
C19 P1 N3 O2 -66.9(4) . . . . ?
C19 P1 N3 B1 126.7(5) . . . . ?
C19 P1 C13 C14 5.7(6) . . . . ?
C19 P1 C13 C18 178.8(5) . . . . ?
C19 C20 C21 C22 2.4(11) . . . . ?
N3 P1 N4 B2 -21.8(5) . . . . ?
N3 P1 N4 C1 159.4(5) . . . . ?
N3 P1 C19 C20 -6.3(6) . . . . ?
N3 P1 C19 C24 173.6(5) . . . . ?
N3 P1 C13 C14 -111.5(5) . . . . ?
N3 P1 C13 C18 61.5(5) . . . . ?
C13 P1 N4 B2 92.1(5) . . . . ?
C13 P1 N4 C1 -86.7(5) . . . . ?
C13 P1 C19 C20 -119.9(5) . . . . ?
C13 P1 C19 C24 60.0(6) . . . . ?
C13 P1 N3 O2 48.9(4) . . . . ?
C13 P1 N3 B1 -117.5(5) . . . . ?
C13 C14 C15 C16 -1.5(10) . . . . ?
C13 C18 C17 C16 3.6(11) . . . . ?
C14 C13 C18 C17 -3.4(10) . . . . ?
C14 C15 C16 C17 1.7(11) . . . . ?
C18 C13 C14 C15 2.3(10) . . . . ?
C44 C43 C42 C41 0.7(15) . . . . ?
C44 C45 C46 C41 -2.2(18) . . . . ?
C43 C44 C45 C46 1.8(18) . . . . ?
C43 C42 C41 C40 179.2(10) . . . . ?
C43 C42 C41 C46 -1.1(15) . . . . ?
C42 C41 C46 C45 1.8(17) . . . . ?
C40 C41 C46 C45 -178.5(11) . . . . ?
C45 C44 C43 C42 -1.0(16) . . . . ?
C25 N2 C33 C34 120.1(8) . . . . ?
C25 N2 C33 C32 -5.5(11) . . . . ?
C25 N2 C33 C35 -126.7(7) . . . . ?
C25 N1 C36 C38A -67.1(10) . . . . ?
C25 N1 C36 C39A 54.2(13) . . . . ?
C25 N1 C36 C37 -172.4(6) . . . . ?
C25 N1 C36 C39B 92.9(10) . . . . ?
C25 N1 C36 C38B -11(2) . . . . ?
C25 C26 C31 C30 -174.8(7) . . . . ?
C25 C26 C27 C28 175.0(7) . . . . ?
C36 N1 C25 Sn1 161.7(8) . . . . ?
C36 N1 C25 N2 159.7(7) . . . . ?
C36 N1 C25 C26 -21.8(10) . . . . ?
C26 C31 C30 C29 0.0(11) . . . . ?
C31 C26 C27 C28 -2.4(11) . . . . ?
C31 C30 C29 C28 -2.8(12) . . . . ?
C30 C29 C28 C27 3.0(12) . . . . ?
C29 C28 C27 C26 -0.4(12) . . . . ?
C27 C26 C31 C30 2.6(11) . . . . ?
C33 N2 C25 Sn1 170.5(7) . . . . ?
C33 N2 C25 N1 172.5(6) . . . . ?
C33 N2 C25 C26 -5.8(10) . . . . ?
B1 O3 B2 F2 82.6(7) . . . . ?
B1 O3 B2 F1 -158.9(5) . . . . ?
B1 O3 B2 N4 -38.2(8) . . . . ?
B2 O3 B1 O1 -157.6(6) . . . . ?
B2 O3 B1 N3 24.0(9) . . . . ?
B2 N4 C1 C6 -92.8(7) . . . . ?
B2 N4 C1 C2 85.6(7) . . . . ?
C1 N4 B2 O3 -143.1(5) . . . . ?
C1 N4 B2 F2 97.3(6) . . . . ?
C1 N4 B2 F1 -21.8(7) . . . . ?
C1 C6 C7 C8 -122.6(6) . . . . ?
C1 C6 C7 C9 113.7(7) . . . . ?
C1 C6 C5 C4 -1.6(10) . . . . ?
C1 C2 C11 C12 125.3(7) . . . . ?
C1 C2 C11 C10 -112.0(7) . . . . ?
C6 C1 C2 C3 -4.0(9) . . . . ?
C6 C1 C2 C11 174.3(6) . . . . ?
C6 C5 C4 C3 -1.7(10) . . . . ?
C7 C6 C5 C4 175.7(6) . . . . ?
C5 C6 C7 C8 60.2(8) . . . . ?
C5 C6 C7 C9 -63.5(8) . . . . ?
C5 C4 C3 C2 2.3(11) . . . . ?
C4 C3 C2 C1 0.5(10) . . . . ?
C4 C3 C2 C11 -177.8(6) . . . . ?
C3 C2 C11 C12 -56.4(8) . . . . ?
C3 C2 C11 C10 66.4(8) . . . . ?
C2 C1 C6 C7 -172.7(6) . . . . ?
C2 C1 C6 C5 4.5(9) . . . . ?
C20 C19 C24 C23 2.0(10) . . . . ?
C20 C21 C22 C23 -0.9(11) . . . . ?
C21 C22 C23 C24 -0.1(11) . . . . ?
C22 C23 C24 C19 -0.5(11) . . . . ?
C24 C19 C20 C21 -3.0(10) . . . . ?
C15 C16 C17 C18 -2.8(12) . . . . ?
C49 C48 C47 C49 0(2) . . . 3_566 ?
C47 C49 C48 C47 0(2) 3_566 . . . ?
C50 C49 C48 C47 -178.1(16) . . . . ?
